data_4324745
loop_
_publ_author_name
'Laia Franc\`as'
'Xavier Sala'
'Eduardo Escudero-Ad\'an'
'Jordi Benet-Buchholz'
'Llu\'is Escriche'
'Antoni Llobet'

_publ_section_title
;
 Synthesis, Structure, and Reactivity of New Tetranuclear Ru-Hbpp-Based
 Water-Oxidation Catalysts
;
_journal_name_full 'Inorganic Chemistry'
_journal_page_first 2771
_journal_page_last 2781
_journal_paper_doi 10.1021/ic101802y
_journal_volume 50
_journal_year 2011
_chemical_formula_sum 'C52 H40 F12 N10 O2 P2 Ru2'
_chemical_formula_weight 1329.02
_space_group_IT_number 2
_symmetry_cell_setting triclinic
_symmetry_space_group_name_Hall '-P 1'
_symmetry_space_group_name_H-M 'P -1'
_atom_sites_solution_hydrogens geom
_atom_sites_solution_primary direct
_atom_sites_solution_secondary difmap
_audit_creation_method SHELXL-97
_cell_angle_alpha 90.713(3)
_cell_angle_beta 111.643(3)
_cell_angle_gamma 91.573(3)
_cell_formula_units_Z 2
_cell_length_a 12.6872(7)
_cell_length_b 14.1522(10)
_cell_length_c 17.0548(10)
_cell_measurement_reflns_used 2856
_cell_measurement_temperature 100(2)
_cell_measurement_theta_max 23.76
_cell_measurement_theta_min 2.89
_cell_volume 2844.4(3)
_computing_cell_refinement 'Bruker APEX2 v2009.1-0'
_computing_data_collection 'Bruker APEX2 v2009.1-0'
_computing_data_reduction 'Bruker SAINT V7.60A'
_computing_molecular_graphics 'Bruker SHELXTL'
_computing_publication_material 'Bruker SHELXTL'
_computing_structure_refinement 'SHELXS-97 (Sheldrick, 2008)'
_computing_structure_solution 'SHELXS-97 (Sheldrick, 2008)'
_diffrn_ambient_temperature 100(2)
_diffrn_detector_area_resol_mean 512
_diffrn_detector_type '4K CCD area detector APEX II'
_diffrn_measured_fraction_theta_full 0.963
_diffrn_measured_fraction_theta_max 0.882
_diffrn_measurement_device_type 'Kappa 4-axis goniometer bruker-nonius'
_diffrn_measurement_method
;
 Fullsphere data collection, phi and omega scans
;
_diffrn_measurement_specimen_support 'magnetic support whith 10 micron nylon fiber cryoloop'
_diffrn_radiation_monochromator 'Multilayer Montel 200 mirrors'
_diffrn_radiation_type MoK\a
_diffrn_radiation_wavelength 0.71073
_diffrn_reflns_av_R_equivalents 0.0792
_diffrn_reflns_av_sigmaI/netI 0.1387
_diffrn_reflns_limit_h_max 17
_diffrn_reflns_limit_h_min -14
_diffrn_reflns_limit_k_max 19
_diffrn_reflns_limit_k_min -15
_diffrn_reflns_limit_l_max 23
_diffrn_reflns_limit_l_min -22
_diffrn_reflns_number 27489
_diffrn_reflns_theta_full 25.00
_diffrn_reflns_theta_max 29.49
_diffrn_reflns_theta_min 2.57
_diffrn_source 'rotating anode X-ray tube'
_diffrn_source_current 70
_diffrn_source_power 50
_diffrn_source_size '3 mm x 0.3 mm fine focus'
_diffrn_source_type 'Bruker-Nonius FR 591'
_exptl_absorpt_coefficient_mu 0.675
_exptl_absorpt_correction_T_max 1.0
_exptl_absorpt_correction_T_min 0.99
_exptl_absorpt_correction_type empirical
_exptl_absorpt_process_details
; 
 SADABS Version 2008/1 Bruker-Nonius
 Blessing, Acta Cryst. (1995) A51 33-38
;
_exptl_crystal_colour translucent
_exptl_crystal_density_diffrn 1.552
_exptl_crystal_description plate
_exptl_crystal_F_000 1328
_exptl_crystal_size_max 0.02
_exptl_crystal_size_mid 0.02
_exptl_crystal_size_min 0.01
_platon_squeeze_details
;
 The programm SQUEEZE implemented in Platon was used to avoid
 highly disordered methanol molecules. Platon Reference: A.L.Spek
 (1990) Acta. Cryst. A46, C34. PLATON - A multipurpose
 Crystallgraphic Tool Utrech University, Utrecht, The Netherlands.
 A. L. Speck (2006). For Squeeze: P. van der Sluis & A.L. Spek
 (1990). Acta Cryst. A46, 194-201).
;
_refine_diff_density_max 1.154
_refine_diff_density_min -1.130
_refine_diff_density_rms 0.137
_refine_ls_extinction_method none
_refine_ls_goodness_of_fit_ref 0.970
_refine_ls_hydrogen_treatment noref
_refine_ls_matrix_type full
_refine_ls_number_parameters 1088
_refine_ls_number_reflns 13968
_refine_ls_number_restraints 1753
_refine_ls_restrained_S_all 0.920
_refine_ls_R_factor_all 0.1410
_refine_ls_R_factor_gt 0.0724
_refine_ls_shift/su_max 0.001
_refine_ls_shift/su_mean 0.000
_refine_ls_structure_factor_coef Fsqd
_refine_ls_weighting_details 'calc w=1/[\s^2^(Fo^2^)+(0.0996P)^2^+0.0000P] where P=(Fo^2^+2Fc^2^)/3'
_refine_ls_weighting_scheme calc
_refine_ls_wR_factor_gt 0.1700
_refine_ls_wR_factor_ref 0.1937
_reflns_number_gt 7482
_reflns_number_total 13968
_reflns_threshold_expression >2sigma(I)
_cod_data_source_file ic101802y_si_003.cif
_cod_data_source_block lff10310a_0m
_cod_depositor_comments
;
The following automatic conversions were performed:

data name '_diffrn_measurement_specimen_suppport' was replaced with
'_diffrn_measurement_specimen_support' as specified in the
replacement file 'data/replacement-values/replacement_tags.lst'.

Automatic conversion script
Id: cif_correct_tags 9268 2022-04-12 08:56:07Z antanas 
;
_cod_database_code 4324745

loop_
_symmetry_equiv_pos_as_xyz
'x, y, z'
'-x, -y, -z'

loop_
_atom_site_label
_atom_site_type_symbol
_atom_site_fract_x
_atom_site_fract_y
_atom_site_fract_z
_atom_site_U_iso_or_equiv
_atom_site_adp_type
_atom_site_occupancy
_atom_site_symmetry_multiplicity
_atom_site_calc_flag
_atom_site_refinement_flags
_atom_site_disorder_assembly
_atom_site_disorder_group
Ru1 Ru -0.35278(4) 0.76798(3) 0.13812(2) 0.02486(13) Uani 1 1 d . . .
N1 N -0.3535(4) 0.6322(3) 0.0977(2) 0.0287(11) Uani 1 1 d . C .
C1 C -0.3596(5) 0.6066(5) 0.0190(3) 0.0352(15) Uani 1 1 d . . .
H1 H -0.3670 0.6547 -0.0209 0.042 Uiso 1 1 calc R C .
O1 O -0.3545(4) 0.9016(3) 0.1936(2) 0.0398(11) Uani 1 1 d D B .
Ru2 Ru -0.27199(4) 0.83724(3) 0.39818(2) 0.02803(14) Uani 1 1 d . . .
C2 C -0.3556(6) 0.5147(5) -0.0051(3) 0.0398(16) Uani 1 1 d . C .
H2 H -0.3584 0.4996 -0.0603 0.048 Uiso 1 1 calc R . .
N2 N -0.3275(4) 0.6935(3) 0.2455(2) 0.0263(11) Uani 1 1 d . C .
O2 O -0.2156(4) 0.9211(3) 0.3192(3) 0.0437(11) Uani 1 1 d D B .
C3 C -0.3473(6) 0.4435(5) 0.0526(3) 0.0388(15) Uani 1 1 d . . .
H3 H -0.3452 0.3790 0.0372 0.047 Uiso 1 1 calc R C .
N3 N -0.3259(4) 0.7176(3) 0.3215(2) 0.0279(11) Uani 1 1 d . C .
C4 C -0.3423(6) 0.4686(5) 0.1320(3) 0.0378(15) Uani 1 1 d . C .
H4 H -0.3365 0.4211 0.1721 0.045 Uiso 1 1 calc R . .
N4 N -0.3179(5) 0.7448(4) 0.4719(3) 0.0348(13) Uani 1 1 d . C .
C5 C -0.3456(5) 0.5620(4) 0.1541(3) 0.0298(13) Uani 1 1 d . . .
C6 C -0.3383(5) 0.5982(4) 0.2359(3) 0.0290(13) Uani 1 1 d . C .
C7 C -0.3434(5) 0.5581(4) 0.3096(3) 0.0255(12) Uani 1 1 d . . .
C8 C -0.3377(5) 0.6363(4) 0.3608(3) 0.0274(13) Uani 1 1 d . C .
C9 C -0.3434(5) 0.6541(4) 0.4436(3) 0.0291(13) Uani 1 1 d . . .
C10 C -0.3757(6) 0.5872(4) 0.4897(3) 0.0362(15) Uani 1 1 d . C .
H10 H -0.3930 0.5237 0.4692 0.043 Uiso 1 1 calc R . .
C11 C -0.3825(7) 0.6141(5) 0.5664(4) 0.0459(18) Uani 1 1 d . . .
H11 H -0.4052 0.5689 0.5983 0.055 Uiso 1 1 calc R C .
C12 C -0.3567(7) 0.7046(5) 0.5957(4) 0.0488(19) Uani 1 1 d . C .
H12 H -0.3606 0.7233 0.6482 0.059 Uiso 1 1 calc R . .
C13 C -0.3236(6) 0.7710(5) 0.5465(3) 0.0428(17) Uani 1 1 d . . .
H13 H -0.3053 0.8346 0.5664 0.051 Uiso 1 1 calc R C .
C14 C -0.3522(6) 0.4543(4) 0.3268(3) 0.0345(14) Uani 1 1 d . B .
H14A H -0.3384 0.4464 0.3874 0.041 Uiso 1 1 calc R A 1
H14B H -0.2931 0.4203 0.3140 0.041 Uiso 1 1 calc R A 1
C15 C -0.4718(6) 0.4103(6) 0.2722(6) 0.0355(14) Uani 0.592(10) 1 d PGU B 1
C16 C -0.5694(7) 0.4623(5) 0.2507(6) 0.0368(14) Uani 0.592(10) 1 d PGU B 1
H16 H -0.5642 0.5271 0.2674 0.044 Uiso 0.592(10) 1 calc PR B 1
C17 C -0.6745(6) 0.4196(6) 0.2048(5) 0.0396(15) Uani 0.592(10) 1 d PGU B 1
H17 H -0.7412 0.4551 0.1900 0.048 Uiso 0.592(10) 1 calc PR B 1
C18 C -0.6820(6) 0.3248(6) 0.1803(5) 0.0394(15) Uani 0.592(10) 1 d PGU B 1
H18 H -0.7539 0.2956 0.1489 0.047 Uiso 0.592(10) 1 calc PR B 1
C19 C -0.5844(8) 0.2727(5) 0.2019(5) 0.0389(15) Uani 0.592(10) 1 d PGU B 1
H19 H -0.5896 0.2079 0.1852 0.047 Uiso 0.592(10) 1 calc PR B 1
C20 C -0.4793(7) 0.3155(5) 0.2478(5) 0.0389(14) Uani 0.592(10) 1 d PGU B 1
H20 H -0.4126 0.2799 0.2625 0.047 Uiso 0.592(10) 1 calc PR B 1
C15' C -0.4506(9) 0.3988(8) 0.2780(9) 0.0362(15) Uani 0.408(10) 1 d PGU B 2
C16' C -0.5544(11) 0.4424(7) 0.2481(9) 0.0376(15) Uani 0.408(10) 1 d PGU B 2
H16' H -0.5581 0.5079 0.2589 0.045 Uiso 0.408(10) 1 calc PR B 2
C17' C -0.6527(9) 0.3900(9) 0.2024(7) 0.0397(15) Uani 0.408(10) 1 d PGU B 2
H17' H -0.7237 0.4198 0.1820 0.048 Uiso 0.408(10) 1 calc PR B 2
C18' C -0.6473(10) 0.2940(9) 0.1866(7) 0.0385(16) Uani 0.408(10) 1 d PGU B 2
H18' H -0.7146 0.2582 0.1554 0.046 Uiso 0.408(10) 1 calc PR B 2
C19' C -0.5435(12) 0.2504(7) 0.2165(7) 0.0402(16) Uani 0.408(10) 1 d PGU B 2
H19' H -0.5398 0.1848 0.2057 0.048 Uiso 0.408(10) 1 calc PR B 2
C20' C -0.4451(9) 0.3028(8) 0.2622(8) 0.0395(16) Uani 0.408(10) 1 d PGU B 2
H20' H -0.3742 0.2730 0.2826 0.047 Uiso 0.408(10) 1 calc PR B 2
N5 N -0.5263(4) 0.7664(3) 0.0970(2) 0.0267(10) Uani 1 1 d . C .
N6 N -0.3806(6) 0.8329(13) 0.0355(9) 0.0242(18) Uani 0.507(13) 1 d PDU C 1
N7 N -0.1911(6) 0.7794(9) 0.1437(6) 0.0300(19) Uani 0.507(13) 1 d PDU C 1
C21 C -0.6032(9) 0.7303(13) 0.1252(8) 0.027(3) Uani 0.507(13) 1 d PDU C 1
H21 H -0.5754 0.6986 0.1773 0.033 Uiso 0.507(13) 1 calc PR C 1
C22 C -0.7174(9) 0.7342(10) 0.0867(8) 0.030(2) Uani 0.507(13) 1 d PDU C 1
H22 H -0.7664 0.7037 0.1100 0.036 Uiso 0.507(13) 1 calc PR C 1
C23 C -0.7616(7) 0.7843(11) 0.0116(8) 0.033(2) Uani 0.507(13) 1 d PDU C 1
H23 H -0.8412 0.7861 -0.0184 0.040 Uiso 0.507(13) 1 calc PR C 1
C24 C -0.6872(8) 0.8308(11) -0.0177(7) 0.032(2) Uani 0.507(13) 1 d PDU C 1
H24 H -0.7154 0.8715 -0.0642 0.038 Uiso 0.507(13) 1 calc PR C 1
C25 C -0.5717(7) 0.8186(17) 0.0203(11) 0.028(2) Uani 0.507(13) 1 d PDU C 1
C26 C -0.4859(7) 0.8611(12) -0.0080(9) 0.0269(18) Uani 0.507(13) 1 d PDU C 1
C27 C -0.5028(9) 0.9276(8) -0.0701(7) 0.0284(19) Uani 0.507(13) 1 d PDU C 1
H27 H -0.5763 0.9507 -0.0990 0.034 Uiso 0.507(13) 1 calc PR C 1
C28 C -0.4136(11) 0.9596(8) -0.0893(7) 0.0295(19) Uani 0.507(13) 1 d PDU C 1
H28 H -0.4261 1.0023 -0.1341 0.035 Uiso 0.507(13) 1 calc PR C 1
C29 C -0.3035(10) 0.9307(8) -0.0441(7) 0.0283(19) Uani 0.507(13) 1 d PDU C 1
H29 H -0.2411 0.9538 -0.0573 0.034 Uiso 0.507(13) 1 calc PR C 1
C30 C -0.2876(7) 0.8677(10) 0.0202(7) 0.0265(17) Uani 0.507(13) 1 d PDU C 1
C31 C -0.1822(7) 0.8315(10) 0.0784(7) 0.0287(18) Uani 0.507(13) 1 d PDU C 1
C32 C -0.0790(8) 0.8467(10) 0.0708(7) 0.0353(19) Uani 0.507(13) 1 d PDU C 1
H32A H -0.0737 0.8796 0.0241 0.042 Uiso 0.507(13) 1 calc PR C 1
C33 C 0.0151(9) 0.8140(11) 0.1311(8) 0.039(2) Uani 0.507(13) 1 d PDU C 1
H33A H 0.0874 0.8294 0.1291 0.046 Uiso 0.507(13) 1 calc PR C 1
C34 C 0.0086(8) 0.7595(11) 0.1943(7) 0.037(2) Uani 0.507(13) 1 d PDU C 1
H34A H 0.0743 0.7335 0.2345 0.045 Uiso 0.507(13) 1 calc PR C 1
C35 C -0.0976(8) 0.7434(11) 0.1979(6) 0.034(2) Uani 0.507(13) 1 d PDU C 1
H35A H -0.1037 0.7046 0.2413 0.040 Uiso 0.507(13) 1 calc PR C 1
N6' N -0.3939(6) 0.8372(13) 0.0302(10) 0.0250(19) Uani 0.493(13) 1 d PDU C 2
N7' N -0.1930(6) 0.8026(10) 0.1345(6) 0.034(2) Uani 0.493(13) 1 d PDU C 2
C21' C -0.5882(9) 0.7202(13) 0.1364(8) 0.028(3) Uani 0.493(13) 1 d PDU C 2
H21' H -0.5494 0.6886 0.1873 0.034 Uiso 0.493(13) 1 calc PR C 2
C22' C -0.7031(9) 0.7180(10) 0.1052(8) 0.029(2) Uani 0.493(13) 1 d PDU C 2
H22' H -0.7444 0.6845 0.1331 0.035 Uiso 0.493(13) 1 calc PR C 2
C23' C -0.7600(8) 0.7664(11) 0.0307(8) 0.031(2) Uani 0.493(13) 1 d PDU C 2
H23' H -0.8402 0.7707 0.0099 0.037 Uiso 0.493(13) 1 calc PR C 2
C24' C -0.6971(7) 0.8075(11) -0.0114(7) 0.031(2) Uani 0.493(13) 1 d PDU C 2
H24' H -0.7343 0.8338 -0.0652 0.037 Uiso 0.493(13) 1 calc PR C 2
C25' C -0.5799(7) 0.8106(18) 0.0248(11) 0.027(2) Uani 0.493(13) 1 d PDU C 2
C26' C -0.5039(7) 0.8539(13) -0.0124(9) 0.0270(19) Uani 0.493(13) 1 d PDU C 2
C27' C -0.5346(9) 0.9080(9) -0.0841(6) 0.0278(19) Uani 0.493(13) 1 d PDU C 2
H27' H -0.6125 0.9172 -0.1163 0.033 Uiso 0.493(13) 1 calc PR C 2
C28' C -0.4531(11) 0.9478(9) -0.1079(7) 0.030(2) Uani 0.493(13) 1 d PDU C 2
H28' H -0.4743 0.9855 -0.1567 0.036 Uiso 0.493(13) 1 calc PR C 2
C29' C -0.3380(10) 0.9342(9) -0.0619(7) 0.0282(19) Uani 0.493(13) 1 d PDU C 2
H29' H -0.2811 0.9637 -0.0778 0.034 Uiso 0.493(13) 1 calc PR C 2
C30' C -0.3093(7) 0.8769(10) 0.0075(7) 0.0277(18) Uani 0.493(13) 1 d PDU C 2
C31' C -0.1970(7) 0.8518(11) 0.0640(7) 0.0322(18) Uani 0.493(13) 1 d PDU C 2
C32' C -0.0989(9) 0.8772(11) 0.0519(7) 0.039(2) Uani 0.493(13) 1 d PDU C 2
H32' H -0.1016 0.9127 0.0043 0.047 Uiso 0.493(13) 1 calc PR C 2
C33' C 0.0016(9) 0.8507(12) 0.1088(8) 0.043(2) Uani 0.493(13) 1 d PDU C 2
H33' H 0.0692 0.8648 0.0987 0.052 Uiso 0.493(13) 1 calc PR C 2
C34' C 0.0087(9) 0.8047(12) 0.1799(7) 0.043(2) Uani 0.493(13) 1 d PDU C 2
H34' H 0.0799 0.7910 0.2219 0.052 Uiso 0.493(13) 1 calc PR C 2
C35' C -0.0923(8) 0.7786(12) 0.1886(7) 0.039(2) Uani 0.493(13) 1 d PDU C 2
H35' H -0.0894 0.7418 0.2355 0.047 Uiso 0.493(13) 1 calc PR C 2
N8 N -0.4282(7) 0.9119(8) 0.3650(8) 0.0258(12) Uani 0.507(13) 1 d PDU C 1
N9 N -0.2296(8) 0.9371(7) 0.4807(6) 0.0295(13) Uani 0.507(13) 1 d PDU C 1
N10 N -0.1174(8) 0.7978(7) 0.4587(7) 0.0330(14) Uani 0.507(13) 1 d PDU C 1
C36 C -0.5318(9) 0.8909(9) 0.3050(9) 0.0284(13) Uani 0.507(13) 1 d PDU C 1
H36 H -0.5446 0.8319 0.2752 0.034 Uiso 0.507(13) 1 calc PR C 1
C37 C -0.6179(9) 0.9525(9) 0.2864(9) 0.0299(13) Uani 0.507(13) 1 d PDU C 1
H37 H -0.6881 0.9372 0.2418 0.036 Uiso 0.507(13) 1 calc PR C 1
C38 C -0.6053(9) 1.0351(9) 0.3305(8) 0.0315(14) Uani 0.507(13) 1 d PDU C 1
H38 H -0.6656 1.0777 0.3177 0.038 Uiso 0.507(13) 1 calc PR C 1
C39 C -0.5012(9) 1.0557(8) 0.3953(8) 0.0294(13) Uani 0.507(13) 1 d PDU C 1
H39 H -0.4905 1.1125 0.4280 0.035 Uiso 0.507(13) 1 calc PR C 1
C40 C -0.4131(9) 0.9937(8) 0.4123(8) 0.0276(12) Uani 0.507(13) 1 d PDU C 1
C41 C -0.3016(9) 1.0073(8) 0.4798(8) 0.0295(11) Uani 0.507(13) 1 d PDU C 1
C42 C -0.2657(10) 1.0805(8) 0.5397(8) 0.0326(14) Uani 0.507(13) 1 d PDU C 1
H42 H -0.3136 1.1314 0.5384 0.039 Uiso 0.507(13) 1 calc PR C 1
C43 C -0.1580(11) 1.0774(8) 0.6013(6) 0.0354(14) Uani 0.507(13) 1 d PDU C 1
H43 H -0.1353 1.1230 0.6463 0.042 Uiso 0.507(13) 1 calc PR C 1
C44 C -0.0837(10) 1.0103(8) 0.5990(6) 0.0349(14) Uani 0.507(13) 1 d PDU C 1
H44 H -0.0074 1.0131 0.6380 0.042 Uiso 0.507(13) 1 calc PR C 1
C45 C -0.1228(9) 0.9368(7) 0.5374(6) 0.0326(12) Uani 0.507(13) 1 d PDU C 1
C46 C 0.0519(10) 0.8391(8) 0.5798(6) 0.0363(14) Uani 0.507(13) 1 d PDU C 1
H46 H 0.0903 0.8803 0.6267 0.044 Uiso 0.507(13) 1 calc PR C 1
C47 C 0.1035(10) 0.7616(8) 0.5642(7) 0.0389(15) Uani 0.507(13) 1 d PDU C 1
H47 H 0.1781 0.7474 0.6007 0.047 Uiso 0.507(13) 1 calc PR C 1
C48 C 0.0454(9) 0.7034(8) 0.4940(7) 0.0369(15) Uani 0.507(13) 1 d PDU C 1
H48 H 0.0813 0.6508 0.4808 0.044 Uiso 0.507(13) 1 calc PR C 1
C49 C -0.0657(9) 0.7233(9) 0.4434(8) 0.0349(14) Uani 0.507(13) 1 d PDU C 1
H49 H -0.1057 0.6824 0.3966 0.042 Uiso 0.507(13) 1 calc PR C 1
C50 C -0.0581(9) 0.8567(8) 0.5256(6) 0.0342(12) Uani 0.507(13) 1 d PDU C 1
N8' N -0.4057(8) 0.9174(8) 0.3738(8) 0.0258(12) Uani 0.493(13) 1 d PDU C 2
N9' N -0.2026(8) 0.9420(7) 0.4833(6) 0.0278(12) Uani 0.493(13) 1 d PDU C 2
N10' N -0.0950(8) 0.8020(8) 0.4568(7) 0.0325(14) Uani 0.493(13) 1 d PDU C 2
C36' C -0.5104(9) 0.8994(9) 0.3143(9) 0.0272(13) Uani 0.493(13) 1 d PDU C 2
H36' H -0.5243 0.8430 0.2807 0.033 Uiso 0.493(13) 1 calc PR C 2
C37' C -0.5962(9) 0.9604(9) 0.3016(9) 0.0297(13) Uani 0.493(13) 1 d PDU C 2
H37' H -0.6684 0.9458 0.2591 0.036 Uiso 0.493(13) 1 calc PR C 2
C38' C -0.5806(9) 1.0414(9) 0.3483(8) 0.0308(13) Uani 0.493(13) 1 d PDU C 2
H38' H -0.6397 1.0850 0.3376 0.037 Uiso 0.493(13) 1 calc PR C 2
C39' C -0.4752(9) 1.0590(8) 0.4125(8) 0.0298(13) Uani 0.493(13) 1 d PDU C 2
H39' H -0.4628 1.1137 0.4480 0.036 Uiso 0.493(13) 1 calc PR C 2
C40' C -0.3884(9) 0.9966(8) 0.4247(8) 0.0275(11) Uani 0.493(13) 1 d PDU C 2
C41' C -0.2737(9) 1.0107(8) 0.4878(8) 0.0291(12) Uani 0.493(13) 1 d PDU C 2
C42' C -0.2339(10) 1.0840(8) 0.5473(8) 0.0325(13) Uani 0.493(13) 1 d PDU C 2
H42' H -0.2834 1.1309 0.5524 0.039 Uiso 0.493(13) 1 calc PR C 2
C43' C -0.1203(11) 1.0869(8) 0.5990(6) 0.0347(15) Uani 0.493(13) 1 d PDU C 2
H43' H -0.0915 1.1372 0.6394 0.042 Uiso 0.493(13) 1 calc PR C 2
C44' C -0.0486(10) 1.0191(8) 0.5935(6) 0.0351(14) Uani 0.493(13) 1 d PDU C 2
H44' H 0.0293 1.0223 0.6292 0.042 Uiso 0.493(13) 1 calc PR C 2
C45' C -0.0924(9) 0.9445(7) 0.5337(6) 0.0327(12) Uani 0.493(13) 1 d PDU C 2
C46' C 0.0838(10) 0.8507(8) 0.5662(7) 0.0377(14) Uani 0.493(13) 1 d PDU C 2
H46' H 0.1272 0.8962 0.6078 0.045 Uiso 0.493(13) 1 calc PR C 2
C47' C 0.1326(10) 0.7717(8) 0.5501(7) 0.0377(15) Uani 0.493(13) 1 d PDU C 2
H47' H 0.2096 0.7596 0.5825 0.045 Uiso 0.493(13) 1 calc PR C 2
C48' C 0.0681(9) 0.7091(8) 0.4853(7) 0.0365(15) Uani 0.493(13) 1 d PDU C 2
H48' H 0.1014 0.6548 0.4722 0.044 Uiso 0.493(13) 1 calc PR C 2
C49' C -0.0455(9) 0.7269(9) 0.4400(8) 0.0345(15) Uani 0.493(13) 1 d PDU C 2
H49' H -0.0888 0.6842 0.3957 0.041 Uiso 0.493(13) 1 calc PR C 2
C50' C -0.0308(9) 0.8630(8) 0.5205(6) 0.0335(12) Uani 0.493(13) 1 d PDU C 2
C51 C -0.2619(9) 0.9349(6) 0.2461(6) 0.018(2) Uani 0.592(10) 1 d PDU B 1
C52 C -0.2019(10) 1.0028(9) 0.2087(6) 0.043(3) Uani 0.592(10) 1 d PDU B 1
H52A H -0.2013 1.0664 0.2321 0.064 Uiso 0.592(10) 1 calc PR B 1
H52B H -0.2414 1.0028 0.1473 0.064 Uiso 0.592(10) 1 calc PR B 1
H52C H -0.1237 0.9834 0.2222 0.064 Uiso 0.592(10) 1 calc PR B 1
C51' C -0.2897(14) 0.9425(16) 0.2582(12) 0.037(5) Uani 0.408(10) 1 d PDU B 2
C52' C -0.2985(19) 1.0486(16) 0.2708(12) 0.065(6) Uani 0.408(10) 1 d PDU B 2
H52D H -0.2458 1.0686 0.3272 0.097 Uiso 0.408(10) 1 calc PR B 2
H52E H -0.3762 1.0624 0.2651 0.097 Uiso 0.408(10) 1 calc PR B 2
H52F H -0.2790 1.0829 0.2281 0.097 Uiso 0.408(10) 1 calc PR B 2
P1A P 0.6942(3) 0.32060(18) 0.64939(17) 0.0707(8) Uani 1 1 d . . .
F1A F 0.6570(10) 0.4125(6) 0.6005(6) 0.173(4) Uani 1 1 d . . .
F2A F 0.7309(4) 0.2298(4) 0.7037(3) 0.0768(15) Uani 1 1 d . . .
F3A F 0.5915(4) 0.3285(4) 0.6811(3) 0.0793(16) Uani 1 1 d . . .
F4A F 0.7974(9) 0.3068(5) 0.6240(6) 0.168(4) Uani 1 1 d . . .
F5A F 0.6110(6) 0.2523(5) 0.5735(3) 0.102(2) Uani 1 1 d . . .
F6A F 0.7720(5) 0.3834(5) 0.7288(6) 0.130(3) Uani 1 1 d . . .
P1B P 0.0625(2) 0.1237(2) 0.17791(13) 0.0697(7) Uani 1 1 d . . .
F1B F 0.1588(9) 0.1012(10) 0.1550(7) 0.231(7) Uani 1 1 d . . .
F2B F -0.0291(7) 0.0879(6) 0.0963(4) 0.151(4) Uani 1 1 d . . .
F3B F 0.0749(7) 0.0307(6) 0.2247(4) 0.137(3) Uani 1 1 d . . .
F4B F 0.1393(9) 0.1754(8) 0.2633(5) 0.190(5) Uani 1 1 d . . .
F5B F 0.0570(7) 0.2214(7) 0.1308(6) 0.189(5) Uani 1 1 d . . .
F6B F -0.0409(10) 0.1474(14) 0.1974(8) 0.281(9) Uani 1 1 d . . .

loop_
_atom_site_aniso_label
_atom_site_aniso_U_11
_atom_site_aniso_U_22
_atom_site_aniso_U_33
_atom_site_aniso_U_23
_atom_site_aniso_U_13
_atom_site_aniso_U_12
Ru1 0.0304(3) 0.0255(3) 0.01833(19) 0.00015(15) 0.00826(16) 0.00571(19)
N1 0.038(3) 0.029(3) 0.0198(19) 0.0016(17) 0.0121(18) 0.009(2)
C1 0.043(4) 0.043(4) 0.023(2) 0.000(2) 0.016(2) 0.008(3)
O1 0.037(3) 0.041(3) 0.038(2) -0.0139(18) 0.0098(18) 0.008(2)
Ru2 0.0475(3) 0.0180(3) 0.0199(2) -0.00069(15) 0.01354(19) 0.0070(2)
C2 0.051(4) 0.045(4) 0.028(3) -0.011(2) 0.020(3) 0.000(3)
N2 0.037(3) 0.022(3) 0.0167(18) 0.0002(16) 0.0056(17) 0.013(2)
O2 0.048(3) 0.038(3) 0.038(2) 0.0129(19) 0.008(2) -0.002(2)
C3 0.053(4) 0.030(4) 0.034(3) -0.016(2) 0.019(3) -0.001(3)
N3 0.045(3) 0.018(3) 0.0205(19) -0.0008(16) 0.0112(19) 0.012(2)
C4 0.052(4) 0.032(4) 0.031(3) -0.002(2) 0.018(3) 0.009(3)
N4 0.055(4) 0.034(3) 0.0176(19) 0.0038(18) 0.016(2) 0.017(2)
C5 0.033(3) 0.040(4) 0.017(2) -0.001(2) 0.008(2) 0.005(3)
C6 0.034(4) 0.028(3) 0.023(2) 0.000(2) 0.007(2) 0.012(3)
C7 0.030(3) 0.022(3) 0.024(2) 0.0008(19) 0.008(2) 0.004(2)
C8 0.037(3) 0.026(3) 0.020(2) 0.003(2) 0.011(2) 0.010(2)
C9 0.038(4) 0.026(3) 0.025(2) 0.000(2) 0.013(2) 0.007(3)
C10 0.057(4) 0.024(3) 0.030(3) 0.002(2) 0.018(3) 0.006(3)
C11 0.074(5) 0.042(4) 0.032(3) 0.012(3) 0.031(3) 0.008(4)
C12 0.084(6) 0.041(5) 0.035(3) 0.005(3) 0.037(3) 0.011(4)
C13 0.074(5) 0.031(4) 0.028(3) 0.000(2) 0.023(3) 0.014(3)
C14 0.053(4) 0.025(3) 0.027(3) -0.002(2) 0.015(2) 0.007(3)
C15 0.039(2) 0.037(2) 0.0329(19) -0.0006(17) 0.0167(17) 0.0028(17)
C16 0.039(2) 0.038(2) 0.0355(19) 0.0026(17) 0.0167(16) 0.0017(16)
C17 0.041(2) 0.040(2) 0.039(2) 0.0012(18) 0.0158(17) 0.0020(17)
C18 0.040(2) 0.041(2) 0.038(2) -0.0001(18) 0.0151(17) 0.0008(18)
C19 0.040(2) 0.038(2) 0.037(2) -0.0019(18) 0.0133(17) 0.0017(17)
C20 0.040(2) 0.039(2) 0.0373(19) -0.0008(17) 0.0136(17) 0.0019(17)
C15' 0.039(2) 0.038(2) 0.034(2) 0.0008(18) 0.0162(17) 0.0026(17)
C16' 0.040(2) 0.039(2) 0.036(2) 0.0014(18) 0.0164(17) 0.0017(17)
C17' 0.040(2) 0.040(2) 0.039(2) 0.0010(18) 0.0154(17) 0.0017(17)
C18' 0.039(2) 0.039(2) 0.037(2) 0.0003(19) 0.0139(18) 0.0017(18)
C19' 0.040(2) 0.040(2) 0.039(2) -0.0028(19) 0.0135(18) 0.0020(17)
C20' 0.040(2) 0.039(2) 0.038(2) -0.0011(19) 0.0136(18) 0.0023(18)
N5 0.034(3) 0.024(3) 0.0225(19) 0.0004(17) 0.0109(18) 0.003(2)
N6 0.028(2) 0.022(3) 0.023(3) -0.0012(19) 0.0088(18) 0.002(2)
N7 0.031(3) 0.030(3) 0.028(2) 0.0002(19) 0.0095(18) 0.001(2)
C21 0.028(3) 0.027(3) 0.027(3) 0.001(2) 0.011(2) 0.001(2)
C22 0.030(3) 0.030(3) 0.030(3) 0.000(2) 0.012(2) 0.001(2)
C23 0.032(3) 0.033(3) 0.034(3) 0.003(2) 0.011(2) 0.002(2)
C24 0.032(3) 0.031(3) 0.032(3) 0.004(2) 0.010(2) 0.002(2)
C25 0.030(2) 0.027(3) 0.028(3) 0.001(2) 0.011(2) 0.004(2)
C26 0.029(2) 0.025(3) 0.026(2) 0.0009(18) 0.0090(18) 0.0026(19)
C27 0.029(3) 0.026(3) 0.028(3) 0.0018(19) 0.0076(19) 0.004(2)
C28 0.030(3) 0.028(3) 0.029(3) 0.0010(19) 0.0092(19) 0.000(2)
C29 0.030(3) 0.027(3) 0.028(3) -0.0010(19) 0.0121(19) 0.001(2)
C30 0.030(2) 0.025(2) 0.025(2) -0.0021(17) 0.0113(18) 0.0009(19)
C31 0.030(2) 0.028(3) 0.029(2) -0.0004(18) 0.0124(17) 0.0005(19)
C32 0.034(2) 0.035(3) 0.038(3) 0.003(2) 0.0142(19) 0.001(2)
C33 0.035(3) 0.038(3) 0.041(3) 0.005(2) 0.014(2) 0.000(2)
C34 0.034(3) 0.037(3) 0.039(3) 0.003(2) 0.011(2) 0.000(2)
C35 0.033(3) 0.033(3) 0.033(3) 0.002(2) 0.0097(19) 0.002(2)
N6' 0.028(2) 0.023(3) 0.024(3) -0.0011(19) 0.0100(19) 0.002(2)
N7' 0.036(3) 0.034(3) 0.031(3) -0.0003(19) 0.0108(18) 0.003(2)
C21' 0.029(3) 0.029(3) 0.027(3) -0.002(2) 0.011(2) 0.002(2)
C22' 0.031(3) 0.029(3) 0.028(3) 0.000(2) 0.012(2) 0.001(2)
C23' 0.031(3) 0.032(3) 0.031(3) 0.003(2) 0.012(2) 0.002(2)
C24' 0.031(3) 0.029(3) 0.031(3) 0.005(2) 0.009(2) 0.001(2)
C25' 0.030(2) 0.025(3) 0.027(3) 0.003(2) 0.011(2) 0.003(2)
C26' 0.029(2) 0.026(3) 0.026(2) 0.0006(18) 0.0096(18) 0.0024(19)
C27' 0.028(3) 0.027(3) 0.028(3) 0.0026(19) 0.0106(19) 0.001(2)
C28' 0.029(3) 0.030(3) 0.031(3) 0.002(2) 0.0113(19) 0.001(2)
C29' 0.029(3) 0.029(3) 0.028(3) -0.0005(19) 0.0126(19) 0.000(2)
C30' 0.030(2) 0.027(3) 0.027(2) -0.0031(18) 0.0124(17) 0.0016(19)
C31' 0.034(2) 0.034(3) 0.031(2) -0.0019(18) 0.0146(18) 0.0018(19)
C32' 0.037(2) 0.041(3) 0.039(3) 0.000(2) 0.0153(19) 0.002(2)
C33' 0.041(3) 0.044(3) 0.044(3) 0.003(2) 0.014(2) 0.001(2)
C34' 0.041(3) 0.044(3) 0.042(3) 0.001(2) 0.013(2) 0.003(2)
C35' 0.039(3) 0.039(3) 0.037(3) 0.000(2) 0.0123(19) 0.005(2)
N8 0.0283(19) 0.0256(18) 0.0254(18) -0.0021(15) 0.0123(15) 0.0020(16)
N9 0.0312(18) 0.0293(18) 0.0274(17) -0.0013(15) 0.0103(16) 0.0008(16)
N10 0.034(2) 0.0326(19) 0.0320(18) 0.0033(15) 0.0119(16) 0.0026(16)
C36 0.0305(19) 0.0282(19) 0.0276(18) -0.0019(16) 0.0120(16) 0.0012(16)
C37 0.0303(19) 0.0295(19) 0.030(2) -0.0009(16) 0.0111(16) 0.0019(16)
C38 0.032(2) 0.030(2) 0.032(2) -0.0005(17) 0.0107(17) 0.0042(18)
C39 0.0310(19) 0.0281(19) 0.030(2) -0.0029(16) 0.0121(16) 0.0041(16)
C40 0.0290(17) 0.0274(18) 0.0276(17) -0.0017(15) 0.0117(15) 0.0025(15)
C41 0.0310(17) 0.0290(17) 0.0287(16) -0.0016(14) 0.0116(14) 0.0006(15)
C42 0.033(2) 0.032(2) 0.0321(19) -0.0037(16) 0.0117(17) 0.0003(18)
C43 0.034(2) 0.035(2) 0.0351(19) -0.0038(16) 0.0116(16) -0.0004(17)
C44 0.033(2) 0.0349(19) 0.0349(19) -0.0017(16) 0.0111(16) -0.0012(17)
C45 0.0320(17) 0.0333(17) 0.0319(17) 0.0002(14) 0.0111(15) -0.0002(15)
C46 0.0349(19) 0.039(2) 0.0355(19) 0.0015(16) 0.0136(16) 0.0007(17)
C47 0.037(2) 0.040(2) 0.039(2) 0.0030(17) 0.0125(16) 0.0018(17)
C48 0.036(2) 0.038(2) 0.038(2) 0.0023(16) 0.0147(16) 0.0032(17)
C49 0.035(2) 0.0361(19) 0.0342(19) 0.0025(16) 0.0140(16) 0.0037(17)
C50 0.0342(18) 0.0346(17) 0.0331(17) 0.0017(14) 0.0115(15) 0.0013(15)
N8' 0.0280(19) 0.0253(18) 0.0259(18) -0.0012(15) 0.0123(16) 0.0013(16)
N9' 0.0302(18) 0.0287(18) 0.0262(17) 0.0001(15) 0.0124(16) 0.0000(16)
N10' 0.033(2) 0.0328(19) 0.0316(18) 0.0031(15) 0.0121(16) 0.0026(16)
C36' 0.0286(19) 0.0271(19) 0.0275(18) -0.0022(16) 0.0123(16) 0.0009(16)
C37' 0.0300(19) 0.0293(19) 0.030(2) -0.0011(16) 0.0110(16) 0.0019(17)
C38' 0.0309(19) 0.0292(19) 0.032(2) -0.0012(16) 0.0107(16) 0.0047(17)
C39' 0.031(2) 0.029(2) 0.030(2) -0.0022(17) 0.0114(16) 0.0039(17)
C40' 0.0293(17) 0.0275(17) 0.0274(17) -0.0015(14) 0.0124(14) 0.0017(15)
C41' 0.0308(17) 0.0289(18) 0.0283(17) -0.0010(15) 0.0116(15) 0.0008(15)
C42' 0.0329(19) 0.0323(19) 0.0322(18) -0.0044(16) 0.0120(16) 0.0011(17)
C43' 0.034(2) 0.035(2) 0.035(2) -0.0031(17) 0.0123(17) -0.0006(18)
C44' 0.033(2) 0.0357(19) 0.0351(19) -0.0015(16) 0.0114(16) -0.0010(17)
C45' 0.0322(17) 0.0333(17) 0.0321(17) 0.0001(14) 0.0113(15) -0.0003(15)
C46' 0.0360(19) 0.0392(19) 0.037(2) 0.0015(17) 0.0126(16) 0.0004(17)
C47' 0.036(2) 0.040(2) 0.038(2) 0.0026(17) 0.0144(16) 0.0023(17)
C48' 0.036(2) 0.039(2) 0.037(2) 0.0024(16) 0.0149(16) 0.0036(17)
C49' 0.035(2) 0.0356(19) 0.0343(19) 0.0026(16) 0.0145(16) 0.0035(17)
C50' 0.0336(17) 0.0342(17) 0.0328(17) 0.0018(14) 0.0122(15) 0.0010(15)
C51 0.015(4) 0.029(4) 0.017(3) 0.003(3) 0.012(3) 0.001(3)
C52 0.040(5) 0.046(5) 0.040(4) 0.004(3) 0.013(3) -0.004(4)
C51' 0.034(6) 0.043(6) 0.039(6) -0.003(4) 0.019(4) 0.001(4)
C52' 0.067(7) 0.065(7) 0.062(7) 0.003(4) 0.024(5) -0.003(4)
P1A 0.096(2) 0.0412(15) 0.0985(17) 0.0206(13) 0.0609(16) 0.0282(14)
F1A 0.299(12) 0.071(6) 0.209(8) 0.080(6) 0.156(9) 0.084(7)
F2A 0.045(3) 0.060(4) 0.110(4) 0.025(3) 0.011(3) -0.005(2)
F3A 0.076(4) 0.085(5) 0.083(3) -0.004(3) 0.034(3) 0.019(3)
F4A 0.265(10) 0.069(5) 0.299(10) 0.021(6) 0.256(10) 0.024(6)
F5A 0.122(5) 0.106(5) 0.071(3) -0.018(3) 0.023(3) 0.049(4)
F6A 0.060(4) 0.072(5) 0.253(9) -0.055(5) 0.055(5) -0.009(3)
P1B 0.0549(15) 0.098(2) 0.0499(11) 0.0161(12) 0.0127(10) -0.0120(13)
F1B 0.206(10) 0.354(17) 0.229(10) 0.147(11) 0.180(9) 0.173(11)
F2B 0.158(7) 0.104(7) 0.110(5) 0.037(4) -0.044(5) -0.040(5)
F3B 0.151(7) 0.155(9) 0.081(4) 0.053(5) 0.013(4) -0.005(6)
F4B 0.245(11) 0.166(11) 0.094(5) -0.033(5) -0.010(6) -0.024(8)
F5B 0.142(7) 0.141(9) 0.182(8) 0.087(7) -0.057(6) -0.047(6)
F6B 0.136(10) 0.52(3) 0.219(12) -0.026(14) 0.100(9) 0.051(13)

loop_
_atom_type_symbol
_atom_type_description
_atom_type_scat_dispersion_real
_atom_type_scat_dispersion_imag
_atom_type_scat_source
C C 0.0033 0.0016 'International Tables Vol C Tables 4.2.6.8 and 6.1.1.4'
H H 0.0000 0.0000 'International Tables Vol C Tables 4.2.6.8 and 6.1.1.4'
N N 0.0061 0.0033 'International Tables Vol C Tables 4.2.6.8 and 6.1.1.4'
O O 0.0106 0.0060 'International Tables Vol C Tables 4.2.6.8 and 6.1.1.4'
Ru Ru -1.2594 0.8363 'International Tables Vol C Tables 4.2.6.8 and 6.1.1.4'
P P 0.1023 0.0942 'International Tables Vol C Tables 4.2.6.8 and 6.1.1.4'
F F 0.0171 0.0103 'International Tables Vol C Tables 4.2.6.8 and 6.1.1.4'

loop_
_geom_angle_atom_site_label_1
_geom_angle_atom_site_label_2
_geom_angle_atom_site_label_3
_geom_angle
N6 Ru1 N6' 4.4(4)
N6 Ru1 N7 81.9(3)
N6' Ru1 N7 86.1(3)
N6 Ru1 N1 100.5(7)
N6' Ru1 N1 101.5(7)
N7 Ru1 N1 86.7(4)
N6 Ru1 N5 82.1(2)
N6' Ru1 N5 77.9(2)
N7 Ru1 N5 163.4(3)
N1 Ru1 N5 92.02(19)
N6 Ru1 N2 177.5(6)
N6' Ru1 N2 174.2(3)
N7 Ru1 N2 99.4(3)
N1 Ru1 N2 77.55(16)
N5 Ru1 N2 96.40(18)
N6 Ru1 N7' 73.9(3)
N6' Ru1 N7' 78.1(3)
N7 Ru1 N7' 9.9(4)
N1 Ru1 N7' 93.9(4)
N5 Ru1 N7' 156.0(3)
N2 Ru1 N7' 107.6(3)
N6 Ru1 O1 86.5(7)
N6' Ru1 O1 85.2(7)
N7 Ru1 O1 96.4(4)
N1 Ru1 O1 172.79(16)
N5 Ru1 O1 86.90(18)
N2 Ru1 O1 95.47(17)
N7' Ru1 O1 89.9(4)
C1 N1 C5 118.0(5)
C1 N1 Ru1 124.4(4)
C5 N1 Ru1 117.6(3)
N1 C1 C2 122.8(5)
C51' O1 C51 22.3(4)
C51' O1 Ru1 132.9(11)
C51 O1 Ru1 117.4(3)
N9 Ru2 N10 83.5(3)
N9 Ru2 N8' 73.0(3)
N10 Ru2 N8' 156.5(3)
N9 Ru2 N9' 9.3(5)
N10 Ru2 N9' 76.2(3)
N8' Ru2 N9' 80.5(3)
N9 Ru2 N4 94.4(5)
N10 Ru2 N4 85.9(5)
N8' Ru2 N4 95.5(5)
N9' Ru2 N4 99.4(4)
N9 Ru2 N3 171.2(5)
N10 Ru2 N3 96.3(3)
N8' Ru2 N3 106.9(3)
N9' Ru2 N3 171.9(3)
N4 Ru2 N3 76.87(18)
N9 Ru2 O2 89.7(5)
N10 Ru2 O2 90.4(5)
N8' Ru2 O2 89.8(5)
N9' Ru2 O2 84.1(4)
N4 Ru2 O2 174.09(18)
N3 Ru2 O2 99.07(18)
N9 Ru2 N8 78.4(3)
N10 Ru2 N8 161.8(3)
N8' Ru2 N8 5.9(4)
N9' Ru2 N8 86.1(3)
N4 Ru2 N8 92.9(5)
N3 Ru2 N8 101.1(2)
O2 Ru2 N8 92.1(5)
N9 Ru2 N10' 83.6(3)
N10 Ru2 N10' 5.8(8)
N8' Ru2 N10' 156.0(4)
N9' Ru2 N10' 75.7(3)
N4 Ru2 N10' 91.6(4)
N3 Ru2 N10' 97.1(2)
O2 Ru2 N10' 84.6(4)
N8 Ru2 N10' 161.8(3)
C1 C2 C3 119.0(5)
N3 N2 C6 109.0(4)
N3 N2 Ru1 133.1(3)
C6 N2 Ru1 116.2(3)
C51' O2 C51 23.7(5)
C51' O2 Ru2 112.5(5)
C51 O2 Ru2 128.7(7)
C4 C3 C2 118.6(6)
N2 N3 C8 107.8(4)
N2 N3 Ru2 134.1(4)
C8 N3 Ru2 115.9(3)
C3 C4 C5 120.7(5)
C13 N4 C9 119.6(5)
C13 N4 Ru2 122.6(5)
C9 N4 Ru2 117.8(3)
N1 C5 C4 120.9(5)
N1 C5 C6 112.8(5)
C4 C5 C6 126.2(5)
N2 C6 C7 109.7(4)
N2 C6 C5 114.9(5)
C7 C6 C5 135.4(6)
C8 C7 C6 103.2(5)
C8 C7 C14 129.5(5)
C6 C7 C14 127.2(5)
N3 C8 C7 110.3(4)
N3 C8 C9 113.0(5)
C7 C8 C9 136.7(5)
N4 C9 C10 121.3(5)
N4 C9 C8 113.9(5)
C10 C9 C8 124.7(5)
C9 C10 C11 119.2(6)
C12 C11 C10 120.1(6)
C11 C12 C13 118.8(5)
N4 C13 C12 120.8(6)
C15' C14 C7 120.3(7)
C15' C14 C15 10.4(7)
C7 C14 C15 111.3(5)
C16 C15 C20 120.0
C16 C15 C14 121.8(5)
C20 C15 C14 118.1(5)
C15 C16 C17 120.0
C18 C17 C16 120.0
C19 C18 C17 120.0
C20 C19 C18 120.0
C19 C20 C15 120.0
C16' C15' C20' 120.0
C16' C15' C14 118.3(8)
C20' C15' C14 121.7(8)
C15' C16' C17' 120.0
C16' C17' C18' 120.0
C19' C18' C17' 120.0
C20' C19' C18' 120.0
C19' C20' C15' 120.0
C21 N5 C25' 108.9(6)
C21 N5 C21' 11.0(6)
C25' N5 C21' 119.7(7)
C21 N5 C25 115.1(6)
C25' N5 C25 6.4(6)
C21' N5 C25 126.0(6)
C21 N5 Ru1 134.9(5)
C25' N5 Ru1 116.2(4)
C21' N5 Ru1 124.1(5)
C25 N5 Ru1 109.9(4)
C26 N6 C30 122.0(5)
C26 N6 Ru1 118.8(6)
C30 N6 Ru1 117.4(5)
C35 N7 C31 118.0(7)
C35 N7 Ru1 130.0(6)
C31 N7 Ru1 112.0(5)
N5 C21 C22 126.3(7)
C21 C22 C23 118.5(7)
C24 C23 C22 118.6(7)
C23 C24 C25 120.4(7)
C24 C25 N5 120.5(6)
C24 C25 C26 124.8(6)
N5 C25 C26 114.5(6)
N6 C26 C27 119.5(6)
N6 C26 C25 113.4(5)
C27 C26 C25 127.0(6)
C28 C27 C26 119.7(7)
C27 C28 C29 121.1(6)
C30 C29 C28 118.4(7)
N6 C30 C29 119.2(7)
N6 C30 C31 112.1(6)
C29 C30 C31 128.6(7)
C32 C31 N7 120.8(8)
C32 C31 C30 123.7(8)
N7 C31 C30 115.5(6)
C33 C32 C31 118.8(9)
C32 C33 C34 121.6(9)
C33 C34 C35 117.5(9)
N7 C35 C34 123.1(9)
C26' N6' C30' 121.8(5)
C26' N6' Ru1 118.1(5)
C30' N6' Ru1 119.5(5)
C35' N7' C31' 118.1(7)
C35' N7' Ru1 127.7(6)
C31' N7' Ru1 114.0(5)
C22' C21' N5 122.1(7)
C21' C22' C23' 118.7(7)
C24' C23' C22' 118.7(7)
C23' C24' C25' 120.0(7)
N5 C25' C24' 120.5(7)
N5 C25' C26' 114.0(6)
C24' C25' C26' 125.3(6)
N6' C26' C27' 119.6(6)
N6' C26' C25' 113.5(5)
C27' C26' C25' 126.8(6)
C28' C27' C26' 119.7(7)
C27' C28' C29' 121.0(6)
C30' C29' C28' 118.4(7)
N6' C30' C29' 119.3(7)
N6' C30' C31' 112.2(6)
C29' C30' C31' 128.5(7)
C32' C31' N7' 120.6(8)
C32' C31' C30' 123.6(8)
N7' C31' C30' 115.8(6)
C33' C32' C31' 118.9(9)
C32' C33' C34' 121.8(9)
C33' C34' C35' 117.1(9)
N7' C35' C34' 123.1(9)
C36 N8 C40 118.8(6)
C36 N8 Ru2 129.9(5)
C40 N8 Ru2 111.2(5)
C45 N9 C41 122.0(6)
C45 N9 Ru2 116.0(5)
C41 N9 Ru2 121.9(5)
C49 N10 C50 118.3(6)
C49 N10 Ru2 128.8(6)
C50 N10 Ru2 112.9(5)
N8 C36 C37 121.6(7)
C38 C37 C36 121.1(7)
C37 C38 C39 118.1(7)
C40 C39 C38 120.4(7)
N8 C40 C39 119.9(7)
N8 C40 C41 115.3(6)
C39 C40 C41 124.8(7)
N9 C41 C42 119.9(7)
N9 C41 C40 112.7(6)
C42 C41 C40 127.4(6)
C43 C42 C41 118.1(7)
C44 C43 C42 121.7(8)
C43 C44 C45 118.5(8)
N9 C45 C44 119.4(7)
N9 C45 C50 113.4(6)
C44 C45 C50 127.2(7)
C47 C46 C50 118.7(8)
C46 C47 C48 119.2(8)
C49 C48 C47 119.4(7)
N10 C49 C48 121.9(7)
N10 C50 C46 122.4(7)
N10 C50 C45 114.1(7)
C46 C50 C45 123.4(7)
C36' N8' C40' 118.6(6)
C36' N8' Ru2 126.2(5)
C40' N8' Ru2 115.1(5)
C45' N9' C41' 121.7(6)
C45' N9' Ru2 122.0(5)
C41' N9' Ru2 116.3(5)
C49' N10' C50' 118.0(6)
C49' N10' Ru2 127.3(6)
C50' N10' Ru2 114.7(5)
N8' C36' C37' 121.5(7)
C38' C37' C36' 121.3(8)
C37' C38' C39' 118.0(7)
C40' C39' C38' 120.1(7)
N8' C40' C39' 120.3(7)
N8' C40' C41' 115.4(6)
C39' C40' C41' 124.2(7)
N9' C41' C42' 120.2(7)
N9' C41' C40' 112.6(6)
C42' C41' C40' 127.2(6)
C43' C42' C41' 118.2(7)
C44' C43' C42' 121.6(8)
C43' C44' C45' 118.7(8)
N9' C45' C44' 119.6(7)
N9' C45' C50' 113.4(7)
C44' C45' C50' 127.0(7)
C47' C46' C50' 118.6(8)
C46' C47' C48' 119.2(8)
C49' C48' C47' 119.5(7)
N10' C49' C48' 122.0(7)
N10' C50' C46' 122.7(7)
N10' C50' C45' 114.1(6)
C46' C50' C45' 123.1(7)
O2 C51 O1 130.6(10)
O2 C51 C52 115.9(10)
O1 C51 C52 113.5(8)
O2 C51' O1 136(2)
O2 C51' C52' 103.8(17)
O1 C51' C52' 120.0(18)
F4A P1A F1A 95.5(4)
F4A P1A F2A 86.9(3)
F1A P1A F2A 176.7(4)
F4A P1A F3A 175.4(4)
F1A P1A F3A 89.0(4)
F2A P1A F3A 88.6(3)
F4A P1A F6A 89.6(5)
F1A P1A F6A 88.5(6)
F2A P1A F6A 89.2(4)
F3A P1A F6A 89.5(3)
F4A P1A F5A 93.6(5)
F1A P1A F5A 94.4(5)
F2A P1A F5A 87.7(3)
F3A P1A F5A 87.0(3)
F6A P1A F5A 175.4(4)
F1B P1B F6B 177.3(7)
F1B P1B F2B 96.7(7)
F6B P1B F2B 80.9(7)
F1B P1B F3B 89.9(6)
F6B P1B F3B 91.6(8)
F2B P1B F3B 96.5(5)
F1B P1B F4B 93.4(7)
F6B P1B F4B 88.9(7)
F2B P1B F4B 168.4(6)
F3B P1B F4B 89.3(5)
F1B P1B F5B 87.6(6)
F6B P1B F5B 91.0(8)
F2B P1B F5B 85.7(4)
F3B P1B F5B 176.9(5)
F4B P1B F5B 89.0(6)

loop_
_geom_bond_atom_site_label_1
_geom_bond_atom_site_label_2
_geom_bond_distance
Ru1 N6 1.905(7)
Ru1 N6' 1.996(7)
Ru1 N7 2.020(7)
Ru1 N1 2.032(5)
Ru1 N5 2.049(5)
Ru1 N2 2.050(4)
Ru1 N7' 2.096(8)
Ru1 O1 2.108(4)
N1 C1 1.359(6)
N1 C5 1.372(7)
C1 C2 1.367(9)
O1 C51' 1.23(2)
O1 C51 1.260(12)
Ru2 N9 1.902(7)
Ru2 N10 1.950(8)
Ru2 N8' 1.983(7)
Ru2 N9' 2.003(7)
Ru2 N4 2.042(5)
Ru2 N3 2.066(5)
Ru2 O2 2.107(4)
Ru2 N8 2.160(7)
Ru2 N10' 2.169(8)
C2 C3 1.396(9)
N2 N3 1.328(5)
N2 C6 1.354(7)
O2 C51' 1.17(2)
O2 C51 1.187(10)
C3 C4 1.375(7)
N3 C8 1.371(7)
C4 C5 1.375(9)
N4 C13 1.349(6)
N4 C9 1.354(8)
C5 C6 1.449(7)
C6 C7 1.407(7)
C7 C8 1.384(8)
C7 C14 1.511(8)
C8 C9 1.461(7)
C9 C10 1.384(8)
C10 C11 1.392(8)
C11 C12 1.356(10)
C12 C13 1.422(9)
C14 C15' 1.425(11)
C14 C15 1.565(9)
C15 C16 1.3900
C15 C20 1.3900
C16 C17 1.3900
C17 C18 1.3900
C18 C19 1.3900
C19 C20 1.3900
C15' C16' 1.3900
C15' C20' 1.3900
C16' C17' 1.3900
C17' C18' 1.3900
C18' C19' 1.3900
C19' C20' 1.3900
N5 C21 1.330(10)
N5 C25' 1.339(9)
N5 C21' 1.366(11)
N5 C25 1.443(9)
N6 C26 1.342(7)
N6 C30 1.378(8)
N7 C35 1.327(9)
N7 C31 1.381(9)
C21 C22 1.355(9)
C22 C23 1.405(11)
C23 C24 1.376(11)
C24 C25 1.384(9)
C25 C26 1.461(9)
C26 C27 1.386(8)
C27 C28 1.356(11)
C28 C29 1.400(11)
C29 C30 1.382(9)
C30 C31 1.452(10)
C31 C32 1.374(10)
C32 C33 1.354(13)
C33 C34 1.360(14)
C34 C35 1.383(12)
N6' C26' 1.343(7)
N6' C30' 1.379(8)
N7' C35' 1.327(9)
N7' C31' 1.381(9)
C21' C22' 1.354(9)
C22' C23' 1.405(11)
C23' C24' 1.377(11)
C24' C25' 1.384(9)
C25' C26' 1.461(9)
C26' C27' 1.386(8)
C27' C28' 1.356(11)
C28' C29' 1.399(11)
C29' C30' 1.382(9)
C30' C31' 1.452(10)
C31' C32' 1.375(10)
C32' C33' 1.353(13)
C33' C34' 1.360(14)
C34' C35' 1.383(12)
N8 C36 1.357(9)
N8 C40 1.371(8)
N9 C45 1.344(9)
N9 C41 1.365(8)
N10 C49 1.330(8)
N10 C50 1.369(9)
C36 C37 1.363(8)
C37 C38 1.356(10)
C38 C39 1.395(11)
C39 C40 1.387(9)
C40 C41 1.463(10)
C41 C42 1.389(10)
C42 C43 1.385(11)
C43 C44 1.367(11)
C44 C45 1.411(10)
C45 C50 1.472(10)
C46 C47 1.365(11)
C46 C50 1.391(11)
C47 C48 1.394(11)
C48 C49 1.394(9)
N8' C36' 1.357(9)
N8' C40' 1.371(8)
N9' C45' 1.343(9)
N9' C41' 1.364(8)
N10' C49' 1.330(8)
N10' C50' 1.369(9)
C36' C37' 1.363(8)
C37' C38' 1.356(10)
C38' C39' 1.394(11)
C39' C40' 1.387(9)
C40' C41' 1.463(10)
C41' C42' 1.389(10)
C42' C43' 1.384(11)
C43' C44' 1.366(11)
C44' C45' 1.410(10)
C45' C50' 1.472(10)
C46' C47' 1.365(11)
C46' C50' 1.391(11)
C47' C48' 1.394(11)
C48' C49' 1.393(9)
C51 C52 1.497(15)
C51' C52' 1.53(3)
P1A F4A 1.540(6)
P1A F1A 1.542(6)
P1A F2A 1.572(5)
P1A F3A 1.590(5)
P1A F6A 1.592(8)
P1A F5A 1.621(7)
P1B F1B 1.455(7)
P1B F6B 1.512(10)
P1B F2B 1.517(7)
P1B F3B 1.529(8)
P1B F4B 1.579(8)
P1B F5B 1.599(8)

loop_
_geom_torsion_atom_site_label_1
_geom_torsion_atom_site_label_2
_geom_torsion_atom_site_label_3
_geom_torsion_atom_site_label_4
_geom_torsion
N6 Ru1 N1 C1 6.6(5)
N6' Ru1 N1 C1 10.9(5)
N7 Ru1 N1 C1 -74.5(5)
N5 Ru1 N1 C1 89.0(5)
N2 Ru1 N1 C1 -174.9(5)
N7' Ru1 N1 C1 -67.7(5)
O1 Ru1 N1 C1 170.2(12)
N6 Ru1 N1 C5 -174.4(4)
N6' Ru1 N1 C5 -170.1(4)
N7 Ru1 N1 C5 104.5(5)
N5 Ru1 N1 C5 -92.1(4)
N2 Ru1 N1 C5 4.1(4)
N7' Ru1 N1 C5 111.3(5)
O1 Ru1 N1 C5 -10.8(17)
C5 N1 C1 C2 -1.5(9)
Ru1 N1 C1 C2 177.4(5)
N6 Ru1 O1 C51' -131.0(6)
N6' Ru1 O1 C51' -135.2(6)
N7 Ru1 O1 C51' -49.6(6)
N1 Ru1 O1 C51' 65.1(16)
N5 Ru1 O1 C51' 146.7(6)
N2 Ru1 O1 C51' 50.5(6)
N7' Ru1 O1 C51' -57.2(6)
N6 Ru1 O1 C51 -111.1(6)
N6' Ru1 O1 C51 -115.3(6)
N7 Ru1 O1 C51 -29.8(7)
N1 Ru1 O1 C51 85.0(16)
N5 Ru1 O1 C51 166.6(6)
N2 Ru1 O1 C51 70.4(6)
N7' Ru1 O1 C51 -37.3(7)
N1 C1 C2 C3 1.4(10)
N6 Ru1 N2 N3 -134(10)
N6' Ru1 N2 N3 -90(7)
N7 Ru1 N2 N3 104.4(7)
N1 Ru1 N2 N3 -171.2(6)
N5 Ru1 N2 N3 -80.5(5)
N7' Ru1 N2 N3 98.6(7)
O1 Ru1 N2 N3 7.0(6)
N6 Ru1 N2 C6 29(11)
N6' Ru1 N2 C6 73(7)
N7 Ru1 N2 C6 -92.6(6)
N1 Ru1 N2 C6 -8.1(4)
N5 Ru1 N2 C6 82.5(4)
N7' Ru1 N2 C6 -98.3(6)
O1 Ru1 N2 C6 170.0(4)
N9 Ru2 O2 C51' -113.2(12)
N10 Ru2 O2 C51' 163.2(12)
N8' Ru2 O2 C51' -40.3(12)
N9' Ru2 O2 C51' -120.7(12)
N4 Ru2 O2 C51' 113(2)
N3 Ru2 O2 C51' 66.8(12)
N8 Ru2 O2 C51' -34.8(12)
N10' Ru2 O2 C51' 163.1(12)
N9 Ru2 O2 C51 -133.4(4)
N10 Ru2 O2 C51 143.0(4)
N8' Ru2 O2 C51 -60.5(4)
N9' Ru2 O2 C51 -140.9(4)
N4 Ru2 O2 C51 92.7(19)
N3 Ru2 O2 C51 46.6(4)
N8 Ru2 O2 C51 -55.0(4)
N10' Ru2 O2 C51 142.9(4)
C1 C2 C3 C4 -0.7(10)
C6 N2 N3 C8 -1.0(6)
Ru1 N2 N3 C8 163.0(4)
C6 N2 N3 Ru2 160.9(4)
Ru1 N2 N3 Ru2 -35.2(8)
N9 Ru2 N3 N2 -179.5(16)
N10 Ru2 N3 N2 -90.9(6)
N8' Ru2 N3 N2 93.0(7)
N9' Ru2 N3 N2 -112(3)
N4 Ru2 N3 N2 -175.2(5)
O2 Ru2 N3 N2 0.5(5)
N8 Ru2 N3 N2 94.4(7)
N10' Ru2 N3 N2 -85.1(6)
N9 Ru2 N3 C8 -18.7(19)
N10 Ru2 N3 C8 69.9(6)
N8' Ru2 N3 C8 -106.2(6)
N9' Ru2 N3 C8 49(3)
N4 Ru2 N3 C8 -14.4(4)
O2 Ru2 N3 C8 161.3(4)
N8 Ru2 N3 C8 -104.8(6)
N10' Ru2 N3 C8 75.7(6)
C2 C3 C4 C5 0.1(10)
N9 Ru2 N4 C13 8.1(6)
N10 Ru2 N4 C13 91.3(5)
N8' Ru2 N4 C13 -65.2(6)
N9' Ru2 N4 C13 16.0(6)
N3 Ru2 N4 C13 -171.2(5)
O2 Ru2 N4 C13 141.7(17)
N8 Ru2 N4 C13 -70.5(5)
N10' Ru2 N4 C13 91.8(5)
N9 Ru2 N4 C9 -172.1(5)
N10 Ru2 N4 C9 -88.9(5)
N8' Ru2 N4 C9 114.7(5)
N9' Ru2 N4 C9 -164.1(5)
N3 Ru2 N4 C9 8.6(4)
O2 Ru2 N4 C9 -38(2)
N8 Ru2 N4 C9 109.3(5)
N10' Ru2 N4 C9 -88.3(5)
C1 N1 C5 C4 0.9(9)
Ru1 N1 C5 C4 -178.1(5)
C1 N1 C5 C6 179.3(5)
Ru1 N1 C5 C6 0.3(7)
C3 C4 C5 N1 -0.2(10)
C3 C4 C5 C6 -178.4(6)
N3 N2 C6 C7 -0.3(6)
Ru1 N2 C6 C7 -167.3(4)
N3 N2 C6 C5 177.8(5)
Ru1 N2 C6 C5 10.8(7)
N1 C5 C6 N2 -7.2(7)
C4 C5 C6 N2 171.1(6)
N1 C5 C6 C7 170.2(6)
C4 C5 C6 C7 -11.5(11)
N2 C6 C7 C8 1.4(6)
C5 C6 C7 C8 -176.1(7)
N2 C6 C7 C14 -178.3(5)
C5 C6 C7 C14 4.3(11)
N2 N3 C8 C7 1.9(7)
Ru2 N3 C8 C7 -163.7(4)
N2 N3 C8 C9 -176.8(5)
Ru2 N3 C8 C9 17.6(6)
C6 C7 C8 N3 -2.0(6)
C14 C7 C8 N3 177.6(6)
C6 C7 C8 C9 176.3(7)
C14 C7 C8 C9 -4.1(12)
C13 N4 C9 C10 0.1(9)
Ru2 N4 C9 C10 -179.7(4)
C13 N4 C9 C8 177.9(5)
Ru2 N4 C9 C8 -2.0(7)
N3 C8 C9 N4 -10.1(7)
C7 C8 C9 N4 171.6(7)
N3 C8 C9 C10 167.6(6)
C7 C8 C9 C10 -10.7(11)
N4 C9 C10 C11 0.3(9)
C8 C9 C10 C11 -177.2(6)
C9 C10 C11 C12 -0.6(10)
C10 C11 C12 C13 0.4(11)
C9 N4 C13 C12 -0.3(10)
Ru2 N4 C13 C12 179.6(5)
C11 C12 C13 N4 0.0(11)
C8 C7 C14 C15' 115.7(9)
C6 C7 C14 C15' -64.7(10)
C8 C7 C14 C15 109.9(7)
C6 C7 C14 C15 -70.5(8)
C15' C14 C15 C16 176(6)
C7 C14 C15 C16 -33.1(7)
C15' C14 C15 C20 -2(5)
C7 C14 C15 C20 149.2(5)
C20 C15 C16 C17 0.0
C14 C15 C16 C17 -177.6(8)
C15 C16 C17 C18 0.0
C16 C17 C18 C19 0.0
C17 C18 C19 C20 0.0
C18 C19 C20 C15 0.0
C16 C15 C20 C19 0.0
C14 C15 C20 C19 177.7(8)
C7 C14 C15' C16' -32.3(11)
C15 C14 C15' C16' -1(5)
C7 C14 C15' C20' 149.7(7)
C15 C14 C15' C20' -179(6)
C20' C15' C16' C17' 0.0
C14 C15' C16' C17' -178.0(12)
C15' C16' C17' C18' 0.0
C16' C17' C18' C19' 0.0
C17' C18' C19' C20' 0.0
C18' C19' C20' C15' 0.0
C16' C15' C20' C19' 0.0
C14 C15' C20' C19' 178.0(13)
N6 Ru1 N5 C21 177.1(15)
N6' Ru1 N5 C21 178.2(15)
N7 Ru1 N5 C21 162.0(18)
N1 Ru1 N5 C21 76.8(13)
N2 Ru1 N5 C21 -0.9(13)
N7' Ru1 N5 C21 -178.8(16)
O1 Ru1 N5 C21 -96.0(13)
N6 Ru1 N5 C25' -2.5(16)
N6' Ru1 N5 C25' -1.5(15)
N7 Ru1 N5 C25' -18(2)
N1 Ru1 N5 C25' -102.8(14)
N2 Ru1 N5 C25' 179.5(14)
N7' Ru1 N5 C25' 1.5(18)
O1 Ru1 N5 C25' 84.3(14)
N6 Ru1 N5 C21' 174.5(13)
N6' Ru1 N5 C21' 175.6(13)
N7 Ru1 N5 C21' 159.4(17)
N1 Ru1 N5 C21' 74.2(11)
N2 Ru1 N5 C21' -3.5(11)
N7' Ru1 N5 C21' 178.6(14)
O1 Ru1 N5 C21' -98.6(11)
N6 Ru1 N5 C25 -4.1(13)
N6' Ru1 N5 C25 -3.0(15)
N7 Ru1 N5 C25 -19.2(19)
N1 Ru1 N5 C25 -104.4(12)
N2 Ru1 N5 C25 177.9(12)
N7' Ru1 N5 C25 0.0(16)
O1 Ru1 N5 C25 82.8(12)
N6' Ru1 N6 C26 -4(15)
N7 Ru1 N6 C26 -174.4(18)
N1 Ru1 N6 C26 100.5(17)
N5 Ru1 N6 C26 9.9(17)
N2 Ru1 N6 C26 64(12)
N7' Ru1 N6 C26 -168.3(19)
O1 Ru1 N6 C26 -77.4(17)
N6' Ru1 N6 C30 161(18)
N7 Ru1 N6 C30 -9.3(15)
N1 Ru1 N6 C30 -94.3(15)
N5 Ru1 N6 C30 175.1(16)
N2 Ru1 N6 C30 -131(9)
N7' Ru1 N6 C30 -3.2(14)
O1 Ru1 N6 C30 87.7(15)
N6 Ru1 N7 C35 -173.7(15)
N6' Ru1 N7 C35 -174.4(15)
N1 Ru1 N7 C35 -72.6(13)
N5 Ru1 N7 C35 -158.5(10)
N2 Ru1 N7 C35 4.2(13)
N7' Ru1 N7 C35 150(5)
O1 Ru1 N7 C35 100.8(13)
N6 Ru1 N7 C31 4.5(12)
N6' Ru1 N7 C31 3.8(12)
N1 Ru1 N7 C31 105.6(10)
N5 Ru1 N7 C31 20(2)
N2 Ru1 N7 C31 -177.6(10)
N7' Ru1 N7 C31 -31(3)
O1 Ru1 N7 C31 -81.0(10)
C25' N5 C21 C22 2(3)
C21' N5 C21 C22 -166(10)
C25 N5 C21 C22 4(3)
Ru1 N5 C21 C22 -177.7(11)
N5 C21 C22 C23 -3(3)
C21 C22 C23 C24 -3(2)
C22 C23 C24 C25 8(3)
C23 C24 C25 N5 -8(3)
C23 C24 C25 C26 177(2)
C21 N5 C25 C24 2(3)
C25' N5 C25 C24 15(18)
C21' N5 C25 C24 4(3)
Ru1 N5 C25 C24 -177.2(18)
C21 N5 C25 C26 177.6(18)
C25' N5 C25 C26 -169(22)
C21' N5 C25 C26 180.0(17)
Ru1 N5 C25 C26 -1(2)
C30 N6 C26 C27 0(3)
Ru1 N6 C26 C27 164.0(14)
C30 N6 C26 C25 -177.7(19)
Ru1 N6 C26 C25 -13(3)
C24 C25 C26 N6 -175(2)
N5 C25 C26 N6 9(3)
C24 C25 C26 C27 8(4)
N5 C25 C26 C27 -168.0(18)
N6 C26 C27 C28 4(3)
C25 C26 C27 C28 -179.5(19)
C26 C27 C28 C29 -4(2)
C27 C28 C29 C30 1(2)
C26 N6 C30 C29 -3(3)
Ru1 N6 C30 C29 -167.3(13)
C26 N6 C30 C31 176.4(19)
Ru1 N6 C30 C31 12(2)
C28 C29 C30 N6 2(2)
C28 C29 C30 C31 -176.5(14)
C35 N7 C31 C32 -1(2)
Ru1 N7 C31 C32 -179.5(11)
C35 N7 C31 C30 179.0(13)
Ru1 N7 C31 C30 0.5(16)
N6 C30 C31 C32 172.4(16)
C29 C30 C31 C32 -9(3)
N6 C30 C31 N7 -8(2)
C29 C30 C31 N7 171.3(15)
N7 C31 C32 C33 -3(2)
C30 C31 C32 C33 176.5(14)
C31 C32 C33 C34 6(2)
C32 C33 C34 C35 -4(2)
C31 N7 C35 C34 3(2)
Ru1 N7 C35 C34 -178.6(11)
C33 C34 C35 N7 -1(2)
N6 Ru1 N6' C26' 169(18)
N7 Ru1 N6' C26' 178.9(19)
N1 Ru1 N6' C26' 93.1(18)
N5 Ru1 N6' C26' 3.5(17)
N2 Ru1 N6' C26' 13(8)
N7' Ru1 N6' C26' -175.3(19)
O1 Ru1 N6' C26' -84.4(18)
N6 Ru1 N6' C30' -19(15)
N7 Ru1 N6' C30' -9.5(16)
N1 Ru1 N6' C30' -95.3(16)
N5 Ru1 N6' C30' 175.1(18)
N2 Ru1 N6' C30' -175(5)
N7' Ru1 N6' C30' -3.7(16)
O1 Ru1 N6' C30' 87.2(16)
N6 Ru1 N7' C35' -175.3(16)
N6' Ru1 N7' C35' -176.5(15)
N7 Ru1 N7' C35' -33(3)
N1 Ru1 N7' C35' -75.5(13)
N5 Ru1 N7' C35' -179.5(9)
N2 Ru1 N7' C35' 2.6(14)
O1 Ru1 N7' C35' 98.4(13)
N6 Ru1 N7' C31' 0.9(12)
N6' Ru1 N7' C31' -0.3(13)
N7 Ru1 N7' C31' 144(4)
N1 Ru1 N7' C31' 100.7(11)
N5 Ru1 N7' C31' -3.3(19)
N2 Ru1 N7' C31' 178.8(10)
O1 Ru1 N7' C31' -85.4(11)
C21 N5 C21' C22' 12(7)
C25' N5 C21' C22' -1(3)
C25 N5 C21' C22' 1(3)
Ru1 N5 C21' C22' -177.5(12)
N5 C21' C22' C23' -1(3)
C21' C22' C23' C24' 5(2)
C22' C23' C24' C25' -8(3)
C21 N5 C25' C24' -4(3)
C21' N5 C25' C24' -2(3)
C25 N5 C25' C24' -172(22)
Ru1 N5 C25' C24' 175.3(17)
C21 N5 C25' C26' 179.7(19)
C21' N5 C25' C26' -177.7(17)
C25 N5 C25' C26' 12(19)
Ru1 N5 C25' C26' -1(3)
C23' C24' C25' N5 6(3)
C23' C24' C25' C26' -179(2)
C30' N6' C26' C27' 4(3)
Ru1 N6' C26' C27' 175.1(15)
C30' N6' C26' C25' -176(2)
Ru1 N6' C26' C25' -5(3)
N5 C25' C26' N6' 3(3)
C24' C25' C26' N6' -172(2)
N5 C25' C26' C27' -176.5(19)
C24' C25' C26' C27' 8(4)
N6' C26' C27' C28' -4(3)
C25' C26' C27' C28' 176(2)
C26' C27' C28' C29' 1(2)
C27' C28' C29' C30' 2(2)
C26' N6' C30' C29' -1(3)
Ru1 N6' C30' C29' -172.3(13)
C26' N6' C30' C31' 178.0(19)
Ru1 N6' C30' C31' 7(2)
C28' C29' C30' N6' -2(2)
C28' C29' C30' C31' 179.5(15)
C35' N7' C31' C32' -2(2)
Ru1 N7' C31' C32' -178.3(12)
C35' N7' C31' C30' -179.5(14)
Ru1 N7' C31' C30' 3.9(18)
N6' C30' C31' C32' 175.5(17)
C29' C30' C31' C32' -6(3)
N6' C30' C31' N7' -7(2)
C29' C30' C31' N7' 172.2(16)
N7' C31' C32' C33' 2(2)
C30' C31' C32' C33' 179.5(14)
C31' C32' C33' C34' -4(2)
C32' C33' C34' C35' 5(2)
C31' N7' C35' C34' 3(2)
Ru1 N7' C35' C34' 179.4(12)
C33' C34' C35' N7' -5(2)
N9 Ru2 N8 C36 -176.2(18)
N10 Ru2 N8 C36 -168.0(18)
N8' Ru2 N8 C36 162(10)
N9' Ru2 N8 C36 178.4(17)
N4 Ru2 N8 C36 -82.4(16)
N3 Ru2 N8 C36 -5.2(17)
O2 Ru2 N8 C36 94.5(16)
N10' Ru2 N8 C36 173.4(17)
N9 Ru2 N8 C40 6.2(12)
N10 Ru2 N8 C40 14(3)
N8' Ru2 N8 C40 -16(8)
N9' Ru2 N8 C40 0.8(12)
N4 Ru2 N8 C40 100.0(12)
N3 Ru2 N8 C40 177.2(11)
O2 Ru2 N8 C40 -83.1(12)
N10' Ru2 N8 C40 -4(3)
N10 Ru2 N9 C45 0.7(11)
N8' Ru2 N9 C45 -179.5(13)
N9' Ru2 N9 C45 -37(3)
N4 Ru2 N9 C45 86.1(11)
N3 Ru2 N9 C45 90(2)
O2 Ru2 N9 C45 -89.7(11)
N8 Ru2 N9 C45 178.1(12)
N10' Ru2 N9 C45 -5.1(11)
N10 Ru2 N9 C41 177.7(14)
N8' Ru2 N9 C41 -2.6(13)
N9' Ru2 N9 C41 140(5)
N4 Ru2 N9 C41 -97.0(13)
N3 Ru2 N9 C41 -93(2)
O2 Ru2 N9 C41 87.3(13)
N8 Ru2 N9 C41 -4.9(13)
N10' Ru2 N9 C41 171.8(14)
N9 Ru2 N10 C49 179.3(16)
N8' Ru2 N10 C49 178.7(16)
N9' Ru2 N10 C49 -174.9(16)
N4 Ru2 N10 C49 84.4(15)
N3 Ru2 N10 C49 8.1(15)
O2 Ru2 N10 C49 -91.1(15)
N8 Ru2 N10 C49 171.2(17)
N10' Ru2 N10 C49 -90(3)
N9 Ru2 N10 C50 -0.2(11)
N8' Ru2 N10 C50 -1(2)
N9' Ru2 N10 C50 5.6(10)
N4 Ru2 N10 C50 -95.1(11)
N3 Ru2 N10 C50 -171.4(10)
O2 Ru2 N10 C50 89.4(11)
N8 Ru2 N10 C50 -8(3)
N10' Ru2 N10 C50 91(3)
C40 N8 C36 C37 5(3)
Ru2 N8 C36 C37 -172.3(15)
N8 C36 C37 C38 -4(3)
C36 C37 C38 C39 0(3)
C37 C38 C39 C40 1(2)
C36 N8 C40 C39 -3(2)
Ru2 N8 C40 C39 174.4(13)
C36 N8 C40 C41 175.5(16)
Ru2 N8 C40 C41 -6.6(19)
C38 C39 C40 N8 0(2)
C38 C39 C40 C41 -178.6(16)
C45 N9 C41 C42 -1(2)
Ru2 N9 C41 C42 -177.9(12)
C45 N9 C41 C40 179.5(14)
Ru2 N9 C41 C40 3(2)
N8 C40 C41 N9 3(2)
C39 C40 C41 N9 -177.9(16)
N8 C40 C41 C42 -176.2(17)
C39 C40 C41 C42 3(3)
N9 C41 C42 C43 -3(2)
C40 C41 C42 C43 176.5(16)
C41 C42 C43 C44 7(2)
C42 C43 C44 C45 -7(2)
C41 N9 C45 C44 1(2)
Ru2 N9 C45 C44 177.9(10)
C41 N9 C45 C50 -178.0(14)
Ru2 N9 C45 C50 -1.0(16)
C43 C44 C45 N9 3.1(19)
C43 C44 C45 C50 -178.2(13)
C50 C46 C47 C48 1(2)
C46 C47 C48 C49 -3(2)
C50 N10 C49 C48 1(2)
Ru2 N10 C49 C48 -178.6(11)
C47 C48 C49 N10 2(2)
C49 N10 C50 C46 -3(2)
Ru2 N10 C50 C46 176.8(10)
C49 N10 C50 C45 -179.8(14)
Ru2 N10 C50 C45 -0.2(16)
C47 C46 C50 N10 2(2)
C47 C46 C50 C45 178.6(13)
N9 C45 C50 N10 0.8(18)
C44 C45 C50 N10 -178.0(13)
N9 C45 C50 C46 -176.2(13)
C44 C45 C50 C46 5(2)
N9 Ru2 N8' C36' -174.7(18)
N10 Ru2 N8' C36' -174.0(16)
N9' Ru2 N8' C36' 179.6(17)
N4 Ru2 N8' C36' -81.7(16)
N3 Ru2 N8' C36' -3.8(17)
O2 Ru2 N8' C36' 95.6(16)
N8 Ru2 N8' C36' -17(7)
N10' Ru2 N8' C36' 171.6(15)
N9 Ru2 N8' C40' 3.6(13)
N10 Ru2 N8' C40' 4(3)
N9' Ru2 N8' C40' -2.1(13)
N4 Ru2 N8' C40' 96.5(13)
N3 Ru2 N8' C40' 174.4(12)
O2 Ru2 N8' C40' -86.2(13)
N8 Ru2 N8' C40' 161(9)
N10' Ru2 N8' C40' -10(2)
N9 Ru2 N9' C45' 147(5)
N10 Ru2 N9' C45' 5.2(12)
N8' Ru2 N9' C45' -177.4(13)
N4 Ru2 N9' C45' 88.5(12)
N3 Ru2 N9' C45' 27(4)
O2 Ru2 N9' C45' -86.7(12)
N8 Ru2 N9' C45' -179.2(13)
N10' Ru2 N9' C45' -0.8(11)
N9 Ru2 N9' C41' -33(3)
N10 Ru2 N9' C41' -174.4(14)
N8' Ru2 N9' C41' 3.0(13)
N4 Ru2 N9' C41' -91.1(12)
N3 Ru2 N9' C41' -153(2)
O2 Ru2 N9' C41' 93.7(12)
N8 Ru2 N9' C41' 1.2(13)
N10' Ru2 N9' C41' 179.6(13)
N9 Ru2 N10' C49' 174.2(15)
N10 Ru2 N10' C49' 86(3)
N8' Ru2 N10' C49' -172.5(16)
N9' Ru2 N10' C49' 179.3(16)
N4 Ru2 N10' C49' 80.0(14)
N3 Ru2 N10' C49' 3.0(15)
O2 Ru2 N10' C49' -95.4(14)
N8 Ru2 N10' C49' -175.5(17)
N9 Ru2 N10' C50' -2.6(11)
N10 Ru2 N10' C50' -91(3)
N8' Ru2 N10' C50' 11(2)
N9' Ru2 N10' C50' 2.4(11)
N4 Ru2 N10' C50' -96.8(11)
N3 Ru2 N10' C50' -173.8(10)
O2 Ru2 N10' C50' 87.7(11)
N8 Ru2 N10' C50' 8(3)
C40' N8' C36' C37' 3(3)
Ru2 N8' C36' C37' -178.7(15)
N8' C36' C37' C38' 0(3)
C36' C37' C38' C39' -3(3)
C37' C38' C39' C40' 3(2)
C36' N8' C40' C39' -3(3)
Ru2 N8' C40' C39' 178.8(13)
C36' N8' C40' C41' 179.5(17)
Ru2 N8' C40' C41' 1(2)
C38' C39' C40' N8' 0(3)
C38' C39' C40' C41' 177.3(16)
C45' N9' C41' C42' -2(2)
Ru2 N9' C41' C42' 177.4(12)
C45' N9' C41' C40' 177.3(14)
Ru2 N9' C41' C40' -3.1(19)
N8' C40' C41' N9' 1(2)
C39' C40' C41' N9' -176.3(17)
N8' C40' C41' C42' -179.2(17)
C39' C40' C41' C42' 3(3)
N9' C41' C42' C43' 2(2)
C40' C41' C42' C43' -177.0(16)
C41' C42' C43' C44' -1(2)
C42' C43' C44' C45' 0(2)
C41' N9' C45' C44' 1(2)
Ru2 N9' C45' C44' -178.9(10)
C41' N9' C45' C50' 178.7(14)
Ru2 N9' C45' C50' -0.9(17)
C43' C44' C45' N9' 1(2)
C43' C44' C45' C50' -177.1(13)
C50' C46' C47' C48' 4(2)
C46' C47' C48' C49' -2(2)
C50' N10' C49' C48' 0(2)
Ru2 N10' C49' C48' -176.3(11)
C47' C48' C49' N10' 0(2)
C49' N10' C50' C46' 2(2)
Ru2 N10' C50' C46' 178.8(11)
C49' N10' C50' C45' 179.2(14)
Ru2 N10' C50' C45' -3.6(16)
C47' C46' C50' N10' -4(2)
C47' C46' C50' C45' 178.9(13)
N9' C45' C50' N10' 3.0(18)
C44' C45' C50' N10' -179.1(13)
N9' C45' C50' C46' -179.5(13)
C44' C45' C50' C46' -2(2)
C51' O2 C51 O1 -56(3)
Ru2 O2 C51 O1 -3.2(5)
C51' O2 C51 C52 124(3)
Ru2 O2 C51 C52 176.9(5)
C51' O1 C51 O2 56(3)
Ru1 O1 C51 O2 -83.0(5)
C51' O1 C51 C52 -124(3)
Ru1 O1 C51 C52 96.9(5)
C51 O2 C51' O1 68(3)
Ru2 O2 C51' O1 -69.5(8)
C51 O2 C51' C52' -112(3)
Ru2 O2 C51' C52' 110.4(8)
C51 O1 C51' O2 -68(3)
Ru1 O1 C51' O2 -15.0(9)
C51 O1 C51' C52' 112(3)
Ru1 O1 C51' C52' 165.1(9)

loop_
_platon_squeeze_void_nr
_platon_squeeze_void_average_x
_platon_squeeze_void_average_y
_platon_squeeze_void_average_z
_platon_squeeze_void_volume
_platon_squeeze_void_count_electrons
_platon_squeeze_void_content
1 0.000 0.500 0.293 469 13 ' '
